data_7034641
loop_
_publ_author_name
'Mirzaei, Masoud'
'Eshtiagh-Hosseini, Hossein'
'Alipour, Mahboubeh'
'Bauz\'a, Antonio'
'Mague, Joel T.'
'Korabik, Maria'
'Frontera, Antonio'

_publ_section_title
;
 Hydrothermal synthesis, X-ray structure and DFT and magnetic studies of a
 (H2SiW12O40)(2-) based one-dimensional linear coordination polymer.
;
_journal_issue 19
_journal_name_full 'Dalton transactions (Cambridge, England : 2003)'
_journal_page_first 8824
_journal_page_last 8832
_journal_paper_doi 10.1039/c4dt03950e
_journal_volume 44
_journal_year 2015
_chemical_formula_moiety 'C18 H25 N3 Nd2 O54 Si W12, 3(H2 O)'
_chemical_formula_sum 'C18 H31 N3 Nd2 O57 Si W12'
_chemical_formula_weight 3724.23
_space_group_crystal_system triclinic
_space_group_IT_number 2
_space_group_name_Hall '-P 1'
_space_group_name_H-M_alt 'P -1'
_symmetry_space_group_name_Hall '-P 1'
_symmetry_space_group_name_H-M 'P -1'
_atom_sites_solution_hydrogens mixed
_atom_sites_solution_primary direct
_atom_sites_solution_secondary difmap
_audit_creation_method SHELXL-2014/7
_audit_update_record
;
2015-03-12 deposited with the CCDC.
2015-03-26 downloaded from the CCDC.
;
_cell_angle_alpha 82.317(2)
_cell_angle_beta 88.815(2)
_cell_angle_gamma 71.173(2)
_cell_formula_units_Z 2
_cell_length_a 12.6060(19)
_cell_length_b 12.9593(19)
_cell_length_c 18.631(3)
_cell_measurement_reflns_used 9982
_cell_measurement_temperature 150.(2)
_cell_measurement_theta_max 26.9234
_cell_measurement_theta_min 2.2077
_cell_volume 2854.1(8)
_computing_cell_refinement '<i>SAINT</i> (Bruker, 2014)'
_computing_data_collection '<i>APEX2</i> (Bruker, 2014)'
_computing_data_reduction '<i>SAINT</i> (Bruker, 2014)'
_computing_molecular_graphics '<i>DIAMOND</i> (Brandenburg & Putz, 2012)'
_computing_publication_material '<i>SHELXTL</i> (Bruker, 2014)'
_computing_structure_refinement 'SHELXL-2014/7 (Sheldrick, 2014)'
_computing_structure_solution '<i>SHELXT</i> (Bruker, 2014)'
_diffrn_ambient_temperature 150(2)
_diffrn_detector_area_resol_mean 8.3660
_diffrn_measured_fraction_theta_full 0.990
_diffrn_measured_fraction_theta_max 0.990
_diffrn_measurement_device_type 'Bruker Smart APEX CCD'
_diffrn_measurement_method '\f and \w scans'
_diffrn_radiation_monochromator graphite
_diffrn_radiation_type MoK\a
_diffrn_radiation_wavelength 0.71073
_diffrn_reflns_av_R_equivalents 0.0954
_diffrn_reflns_av_unetI/netI 0.0908
_diffrn_reflns_Laue_measured_fraction_full 0.990
_diffrn_reflns_Laue_measured_fraction_max 0.990
_diffrn_reflns_limit_h_max 16
_diffrn_reflns_limit_h_min -16
_diffrn_reflns_limit_k_max 16
_diffrn_reflns_limit_k_min -16
_diffrn_reflns_limit_l_max 23
_diffrn_reflns_limit_l_min -23
_diffrn_reflns_number 44800
_diffrn_reflns_point_group_measured_fraction_full 0.990
_diffrn_reflns_point_group_measured_fraction_max 0.990
_diffrn_reflns_theta_full 26.940
_diffrn_reflns_theta_max 26.940
_diffrn_reflns_theta_min 1.675
_diffrn_source 'fine-focus sealed tube'
_exptl_absorpt_coefficient_mu 26.000
_exptl_absorpt_correction_T_max 0.62
_exptl_absorpt_correction_T_min 0.33
_exptl_absorpt_correction_type numerical
_exptl_absorpt_process_details '<i>SADABS</i> (Bruker, 2014)'
_exptl_crystal_colour yellow
_exptl_crystal_density_diffrn 4.333
_exptl_crystal_density_method 'not measured'
_exptl_crystal_description plate
_exptl_crystal_F_000 3276
_exptl_crystal_recrystallization_method 'Re-crystallisation from solvent: water'
_exptl_crystal_size_max 0.095
_exptl_crystal_size_mid 0.045
_exptl_crystal_size_min 0.020
_exptl_transmission_factor_max 0.745
_exptl_transmission_factor_min 0.391
_refine_diff_density_max 5.148
_refine_diff_density_min -4.820
_refine_diff_density_rms 0.670
_refine_ls_extinction_method none
_refine_ls_goodness_of_fit_ref 1.034
_refine_ls_hydrogen_treatment constr
_refine_ls_matrix_type full
_refine_ls_number_parameters 832
_refine_ls_number_reflns 12254
_refine_ls_number_restraints 504
_refine_ls_restrained_S_all 1.014
_refine_ls_R_factor_all 0.0998
_refine_ls_R_factor_gt 0.0642
_refine_ls_shift/su_max 0.001
_refine_ls_shift/su_mean 0.000
_refine_ls_structure_factor_coef Fsqd
_refine_ls_weighting_details 'w=1/[\s^2^(Fo^2^)+(0.0776P)^2^+136.1817P] where P=(Fo^2^+2Fc^2^)/3'
_refine_ls_weighting_scheme calc
_refine_ls_wR_factor_gt 0.1483
_refine_ls_wR_factor_ref 0.1747
_reflns_Friedel_coverage 0.000
_reflns_number_gt 8616
_reflns_number_total 12254
_reflns_threshold_expression 'I > 2\s(I)'
_cod_data_source_file c4dt03950e2.cif
_cod_data_source_block jtm475a_0m_a
_cod_depositor_comments 'Adding full bibliography for 7034641.cif.'
_cod_original_cell_volume 2854.2(7)
_cod_database_code 7034641
_shelx_shelxl_version_number 2014/7
_shelx_space_group_comment
;
The symmetry employed for this shelxl refinement is uniquely defined
by the following loop, which should always be used as a source of
symmetry information in preference to the above space-group names.
They are only intended as comments.
;
_shelx_estimated_absorpt_t_min 0.191
_shelx_estimated_absorpt_t_max 0.624

loop_
_space_group_symop_operation_xyz
'x, y, z'
'-x, -y, -z'

loop_
_atom_site_label
_atom_site_type_symbol
_atom_site_fract_x
_atom_site_fract_y
_atom_site_fract_z
_atom_site_U_iso_or_equiv
_atom_site_adp_type
_atom_site_occupancy
_atom_site_site_symmetry_order
_atom_site_calc_flag
_atom_site_refinement_flags_posn
_atom_site_refinement_flags_adp
_atom_site_refinement_flags_occupancy
_atom_site_disorder_assembly
_atom_site_disorder_group
Nd1 Nd 0.34548(9) 0.35566(9) 0.66788(6) 0.0106(2) Uani 1 1 d . . . . .
Nd2 Nd 0.42377(9) 0.35700(9) 0.89106(6) 0.0111(2) Uani 1 1 d . . . . .
O1 O 0.2504(13) 0.2241(12) 0.7310(8) 0.017(3) Uani 1 1 d . U . . .
O2 O 0.3529(12) 0.2780(11) 0.8030(8) 0.011(3) Uani 1 1 d . U . . .
O3 O 0.2957(12) 0.2697(12) 0.9470(8) 0.016(3) Uani 1 1 d . U . . .
O4 O 0.4591(14) 0.3339(14) 0.5550(9) 0.026(4) Uani 1 1 d . U . . .
H4A H 0.4699 0.3918 0.5353 0.031 Uiso 1 1 d R U . . .
H4B H 0.4367 0.3032 0.5243 0.031 Uiso 1 1 d R U . . .
O5 O 0.2403(14) 0.2810(14) 0.5896(9) 0.026(4) Uani 1 1 d . U . . .
H5A H 0.2433 0.2149 0.5993 0.031 Uiso 1 1 d R U . . .
H5B H 0.2388 0.2996 0.5446 0.031 Uiso 1 1 d R U . . .
O6 O 0.2317(14) 0.4997(14) 0.5727(9) 0.026(4) Uani 1 1 d . U . . .
H6A H 0.1992 0.5627 0.5840 0.031 Uiso 1 1 d R U . . .
H6B H 0.1903 0.4819 0.5453 0.031 Uiso 1 1 d R U . . .
O7 O 0.3529(12) 0.5421(12) 0.6743(8) 0.016(3) Uani 1 1 d . U . . .
O8 O 0.3703(12) 0.5039(12) 0.7938(8) 0.015(3) Uani 1 1 d . U . . .
O9 O 0.5324(12) 0.3425(12) 0.7022(8) 0.017(3) Uani 1 1 d . U . . .
O10 O 0.5874(12) 0.3209(12) 0.8180(8) 0.014(3) Uani 1 1 d . U . . .
O11 O 0.5512(13) 0.4723(12) 0.9144(8) 0.018(3) Uani 1 1 d . U . . .
H11A H 0.5694 0.4983 0.8741 0.022 Uiso 1 1 d R U . . .
H11B H 0.6119 0.4288 0.9334 0.022 Uiso 1 1 d R U . . .
O12 O 0.2614(12) 0.5073(12) 0.9256(8) 0.016(3) Uani 1 1 d . U . . .
H12A H 0.2224 0.4938 0.9604 0.019 Uiso 1 1 d R U . . .
H12B H 0.2209 0.5533 0.8929 0.019 Uiso 1 1 d R U . . .
O13 O 0.4603(14) 0.3512(13) 1.0190(9) 0.022(4) Uani 1 1 d . U . . .
H13A H 0.4242 0.4013 1.0430 0.026 Uiso 1 1 d R U . . .
H13B H 0.4895 0.2921 1.0465 0.026 Uiso 1 1 d R U . . .
O14 O 0.5392(14) 0.1640(13) 0.9368(9) 0.024(4) Uani 1 1 d . U . . .
N1 N 0.1774(18) 0.1767(17) 0.9834(11) 0.020(4) Uani 0.5 1 d . U P A 1
N1A N 0.1522(18) 0.1339(18) 0.8437(12) 0.022(5) Uani 0.5 1 d . U P B 2
N2 N 0.3094(15) 0.8696(15) 0.6797(10) 0.016(4) Uani 1 1 d . U . . .
C1 C 0.2801(19) 0.2292(19) 0.7925(13) 0.019(5) Uani 1 1 d . U . . .
C2 C 0.2217(17) 0.1900(16) 0.8566(11) 0.011(4) Uani 1 1 d . U . . .
C3 C 0.1522(18) 0.1339(18) 0.8437(12) 0.022(5) Uani 0.5 1 d . U P B 1
H3 H 0.1411 0.1219 0.7964 0.027 Uiso 0.5 1 d R U P B 1
C3A C 0.1774(18) 0.1767(17) 0.9834(11) 0.020(4) Uani 0.5 1 d . U P A 2
H3A H 0.1850 0.1908 1.0314 0.024 Uiso 0.5 1 calc R U P A 2
C4 C 0.0930(19) 0.0940(19) 0.9028(12) 0.020(5) Uani 1 1 d . U . . .
H4 H 0.0464 0.0516 0.8947 0.023 Uiso 1 1 d R U . B .
C5 C 0.107(2) 0.118(2) 0.9693(15) 0.030(6) Uani 1 1 d . U . . .
H5 H 0.0672 0.0938 1.0082 0.036 Uiso 1 1 d R U . A .
C6 C 0.2371(18) 0.2156(18) 0.9278(12) 0.015(4) Uani 1 1 d . U . . .
C7 C 0.3555(18) 0.5706(17) 0.7338(12) 0.014(4) Uani 1 1 d . U . . .
C8 C 0.3403(17) 0.6904(17) 0.7403(11) 0.012(4) Uani 1 1 d . U . . .
C9 C 0.3401(19) 0.7290(19) 0.8067(13) 0.019(5) Uani 1 1 d . U . . .
H9 H 0.3464 0.6817 0.8511 0.023 Uiso 1 1 calc R U . . .
C10 C 0.330(2) 0.840(2) 0.8058(13) 0.022(5) Uani 1 1 d . U . . .
H10 H 0.3344 0.8676 0.8500 0.027 Uiso 1 1 calc R U . . .
C11 C 0.315(2) 0.908(2) 0.7421(13) 0.023(5) Uani 1 1 d . U . . .
H11 H 0.3089 0.9830 0.7420 0.028 Uiso 1 1 calc R U . . .
C12 C 0.3233(18) 0.7636(18) 0.6777(12) 0.018(5) Uani 1 1 d . U . . .
H12 H 0.3215 0.7383 0.6323 0.021 Uiso 1 1 calc R U . . .
C13 C 0.6029(17) 0.3285(16) 0.7524(11) 0.010(4) Uani 1 1 d . U . . .
C14 C 0.7202(17) 0.3183(17) 0.7278(11) 0.013(4) Uani 1 1 d . U . . .
N3 N 0.8033(17) 0.3289(17) 0.7718(11) 0.016(4) Uani 0.25 1 d . U P C 1
C15 C 0.8033(17) 0.3289(17) 0.7718(11) 0.016(4) Uani 0.75 1 d . U P C 2
H15 H 0.7857 0.3396 0.8206 0.020 Uiso 0.75 1 calc R U P C 2
N3A N 0.9053(18) 0.3251(17) 0.7500(12) 0.017(4) Uani 0.25 1 d . U P C 1
C16 C 0.9053(18) 0.3251(17) 0.7500(12) 0.017(4) Uani 0.75 1 d . U P C 2
H16 H 0.9574 0.3375 0.7811 0.020 Uiso 0.75 1 calc R U P C 2
C17 C 0.9343(19) 0.3011(18) 0.6758(12) 0.018(5) Uani 1 1 d . U . . .
H17 H 1.0069 0.2943 0.6577 0.022 Uiso 1 1 calc R U . C 1
N3B N 0.8555(18) 0.2892(17) 0.6352(12) 0.017(4) Uani 0.25 1 d . U P C 1
C18 C 0.8555(18) 0.2892(17) 0.6352(12) 0.017(4) Uani 0.75 1 d . U P C 2
H18 H 0.8740 0.2741 0.5871 0.021 Uiso 0.75 1 calc R U P C 2
N3C N 0.7509(18) 0.2970(17) 0.6567(11) 0.017(4) Uani 0.25 1 d . U P C 1
C19 C 0.7509(18) 0.2970(17) 0.6567(11) 0.017(4) Uani 0.75 1 d . U P C 2
H19 H 0.6983 0.2882 0.6242 0.020 Uiso 0.75 1 calc R U P C 2
W1 W 0.58656(7) 0.05034(7) 0.70169(5) 0.01243(19) Uani 1 1 d . . . . .
W2 W 0.62145(7) -0.13397(7) 0.84975(5) 0.01370(19) Uani 1 1 d . . . . .
W3 W 0.78845(7) 0.02422(7) 0.82428(5) 0.01426(19) Uani 1 1 d . . . . .
W4 W 0.79510(8) 0.00555(8) 0.55889(5) 0.0206(2) Uani 1 1 d . . . . .
W5 W 0.61389(8) -0.16997(7) 0.58945(5) 0.0164(2) Uani 1 1 d . . . . .
W6 W 0.65572(8) -0.35504(7) 0.73783(5) 0.0165(2) Uani 1 1 d . . . . .
W7 W 0.87421(7) -0.38331(7) 0.87433(5) 0.01485(19) Uani 1 1 d . . . . .
W8 W 1.03772(7) -0.22298(7) 0.84493(5) 0.01358(19) Uani 1 1 d . . . . .
W9 W 0.99691(8) -0.01902(7) 0.67999(5) 0.0164(2) Uani 1 1 d . . . . .
W10 W 1.02180(8) -0.21679(7) 0.57764(5) 0.0160(2) Uani 1 1 d . . . . .
W11 W 0.84363(8) -0.39379(7) 0.60680(5) 0.0169(2) Uani 1 1 d . . . . .
W12 W 1.06075(7) -0.42236(7) 0.74168(5) 0.01168(18) Uani 1 1 d . . . . .
Si1 Si 0.8244(4) -0.1867(4) 0.7156(3) 0.002 Uiso 1 1 d . U . . .
O15 O 0.4714(12) 0.1635(12) 0.6725(8) 0.014(3) Uani 1 1 d . U . . .
O16 O 0.5290(12) -0.1409(12) 0.9182(8) 0.015(3) Uani 1 1 d . U . . .
O17 O 0.8031(12) 0.1166(11) 0.8774(8) 0.012(3) Uani 1 1 d . U . . .
O18 O 0.7463(13) 0.1017(12) 0.4853(8) 0.018(3) Uani 1 1 d . U . . .
O19 O 0.5116(12) -0.1325(12) 0.5233(8) 0.016(3) Uani 1 1 d . U . . .
O20 O 0.5782(12) -0.4351(12) 0.7710(8) 0.015(3) Uani 1 1 d . U . . .
O21 O 0.8598(12) -0.4673(12) 0.9491(8) 0.017(3) Uani 1 1 d . U . . .
O22 O 1.1338(12) -0.2105(11) 0.9041(8) 0.014(3) Uani 1 1 d . U . . .
O23 O 1.0801(13) 0.0603(12) 0.6863(8) 0.018(3) Uani 1 1 d . U . . .
O24 O 1.1211(13) -0.2677(12) 0.5178(8) 0.018(3) Uani 1 1 d . U . . .
O25 O 0.8829(13) -0.4948(12) 0.5529(8) 0.017(3) Uani 1 1 d . U . . .
O26 O 1.1724(12) -0.5353(12) 0.7306(8) 0.016(3) Uani 1 1 d . U . . .
O27 O 0.6606(12) 0.1102(12) 0.7656(8) 0.014(3) Uani 1 1 d . U . . .
O28 O 0.6902(12) 0.0643(12) 0.6296(8) 0.013(3) Uani 1 1 d . U . . .
O29 O 0.5613(12) -0.0565(11) 0.6497(7) 0.011(3) Uani 1 1 d . U . . .
H29 H 0.4899 -0.0340 0.6422 0.013 Uiso 1 1 d R U . . .
O30 O 0.5251(11) -0.0120(11) 0.7851(7) 0.008(3) Uani 1 1 d . U . . .
O31 O 0.6854(12) -0.0320(11) 0.8846(8) 0.012(3) Uani 1 1 d . U . . .
O32 O 0.7542(12) -0.2517(11) 0.8849(8) 0.012(3) Uani 1 1 d . U . . .
O33 O 0.5983(11) -0.2333(11) 0.7899(7) 0.009(3) Uani 1 1 d . U . . .
O34 O 0.8810(12) 0.0394(12) 0.7454(8) 0.013(3) Uani 1 1 d . U . . .
O35 O 0.9052(12) -0.1040(12) 0.8612(8) 0.016(3) Uani 1 1 d . U . . .
O36 O 0.9007(12) 0.0618(11) 0.6018(8) 0.012(3) Uani 1 1 d . U . . .
H36 H 0.9294 0.0956 0.5695 0.015 Uiso 1 1 d R U . . .
O37 O 0.9216(12) -0.0961(12) 0.5192(8) 0.016(3) Uani 1 1 d . U . . .
O38 O 0.7115(11) -0.0894(11) 0.5499(7) 0.010(3) Uani 1 1 d . U . . .
O39 O 0.7142(11) -0.2970(11) 0.5526(7) 0.009(3) Uani 1 1 d . U . . .
O40 O 0.5642(11) -0.2672(11) 0.6573(7) 0.010(3) Uani 1 1 d . U . . .
O41 O 0.7399(12) -0.4427(12) 0.6705(8) 0.013(3) Uani 1 1 d . U . . .
O42 O 0.7745(11) -0.4051(11) 0.8058(7) 0.011(3) Uani 1 1 d . U . . .
O43 O 0.9959(12) -0.4784(12) 0.8279(8) 0.014(3) Uani 1 1 d . U . . .
O44 O 0.9740(12) -0.3178(12) 0.9087(8) 0.014(3) Uani 1 1 d . U . . .
O45 O 1.1290(11) -0.3538(11) 0.8064(7) 0.011(3) Uani 1 1 d . U . . .
O46 O 1.0564(12) -0.1344(12) 0.7620(8) 0.014(3) Uani 1 1 d . U . . .
O47 O 1.0825(12) -0.1191(12) 0.6180(8) 0.016(3) Uani 1 1 d . U . . .
O48 O 0.9260(11) -0.3019(11) 0.5692(7) 0.008(3) Uani 1 1 d . U . . .
O49 O 1.0795(12) -0.3231(12) 0.6647(8) 0.013(3) Uani 1 1 d . U . . .
O50 O 0.9494(12) -0.4449(11) 0.6844(8) 0.011(3) Uani 1 1 d . U . . .
O51 O 0.7355(11) -0.0948(10) 0.7585(7) 0.006(3) Uani 1 1 d . U . . .
O52 O 0.9172(10) -0.2732(10) 0.7744(7) 0.004(3) Uani 1 1 d . U . . .
O53 O 0.7587(11) -0.2535(10) 0.6761(7) 0.007(3) Uani 1 1 d . U . . .
O54 O 0.8866(11) -0.1261(10) 0.6558(7) 0.007(3) Uani 1 1 d . U . . .
O55 O 0.7379(15) 0.3055(15) 0.9567(10) 0.033(4) Uani 1 1 d . U . . .
H55A H 0.7456 0.2465 0.9400 0.040 Uiso 1 1 d R U . . .
H55B H 0.7711 0.2855 0.9974 0.040 Uiso 1 1 d R U . . .
O56 O 0.3232(17) 0.0543(17) 0.6009(12) 0.044(5) Uani 1 1 d . U . . .
H56A H 0.3053 -0.0008 0.6184 0.053 Uiso 1 1 d R U . . .
H56B H 0.3277 0.0578 0.5556 0.053 Uiso 1 1 d R U . . .
O57 O 0.4282(17) 0.4702(16) 0.4295(11) 0.041(5) Uani 1 1 d . U . . .
H57A H 0.3696 0.4607 0.4152 0.049 Uiso 1 1 d R U . . .
H57B H 0.4595 0.4962 0.3947 0.049 Uiso 1 1 d R U . . .

loop_
_atom_site_aniso_label
_atom_site_aniso_U_11
_atom_site_aniso_U_22
_atom_site_aniso_U_33
_atom_site_aniso_U_23
_atom_site_aniso_U_13
_atom_site_aniso_U_12
Nd1 0.0114(5) 0.0061(5) 0.0124(5) 0.0006(4) -0.0044(4) -0.0008(4)
Nd2 0.0139(5) 0.0068(5) 0.0128(6) 0.0005(4) -0.0025(4) -0.0042(4)
O1 0.017(4) 0.018(4) 0.018(4) -0.002(2) 0.000(2) -0.006(2)
O2 0.012(3) 0.011(3) 0.011(3) -0.0021(19) 0.0002(19) -0.004(2)
O3 0.017(4) 0.016(4) 0.016(4) -0.002(2) 0.000(2) -0.007(2)
O4 0.027(5) 0.026(5) 0.026(5) -0.004(4) 0.002(4) -0.010(4)
O5 0.026(5) 0.026(5) 0.026(5) -0.003(4) -0.003(4) -0.008(4)
O6 0.029(5) 0.024(5) 0.025(5) -0.006(4) -0.007(4) -0.008(4)
O7 0.017(4) 0.016(4) 0.017(4) -0.003(2) 0.000(2) -0.006(2)
O8 0.014(4) 0.015(3) 0.015(4) 0.000(2) -0.0003(19) -0.004(2)
O9 0.016(4) 0.017(4) 0.018(4) -0.002(2) 0.000(2) -0.006(2)
O10 0.014(3) 0.013(3) 0.014(4) -0.002(2) 0.0013(19) -0.004(2)
O11 0.020(5) 0.016(4) 0.020(5) -0.003(3) 0.000(3) -0.007(3)
O12 0.016(4) 0.018(4) 0.014(4) 0.000(3) -0.002(3) -0.006(3)
O13 0.025(5) 0.020(5) 0.022(5) -0.004(3) -0.001(4) -0.008(4)
O14 0.026(5) 0.022(5) 0.022(5) -0.002(3) 0.003(4) -0.005(4)
N1 0.020(5) 0.020(5) 0.021(5) -0.0025(15) 0.0005(14) -0.007(2)
N1A 0.022(5) 0.022(5) 0.022(5) -0.0030(16) 0.0003(14) -0.007(2)
N2 0.016(4) 0.016(4) 0.017(4) -0.001(2) 0.000(2) -0.006(2)
C1 0.019(5) 0.019(5) 0.019(5) -0.003(2) 0.000(2) -0.006(2)
C2 0.010(4) 0.011(4) 0.011(4) -0.002(2) 0.000(2) -0.003(2)
C3 0.022(5) 0.022(5) 0.022(5) -0.0030(16) 0.0003(14) -0.007(2)
C3A 0.020(5) 0.020(5) 0.021(5) -0.0025(15) 0.0005(14) -0.007(2)
C4 0.020(5) 0.019(5) 0.020(5) -0.002(2) 0.001(2) -0.007(2)
C5 0.030(6) 0.030(6) 0.030(6) -0.004(2) 0.001(2) -0.010(3)
C6 0.016(5) 0.015(5) 0.015(5) -0.002(2) 0.000(2) -0.005(2)
C7 0.014(5) 0.014(5) 0.014(5) -0.002(2) 0.001(2) -0.005(2)
C8 0.011(4) 0.012(4) 0.013(4) -0.002(2) 0.000(2) -0.004(2)
C9 0.019(5) 0.019(5) 0.020(5) -0.002(2) 0.000(2) -0.007(2)
C10 0.022(5) 0.022(5) 0.023(5) -0.003(2) 0.000(2) -0.007(2)
C11 0.023(5) 0.023(5) 0.024(5) -0.003(2) 0.000(2) -0.008(3)
C12 0.018(5) 0.017(5) 0.018(5) -0.002(2) 0.000(2) -0.006(2)
C13 0.010(4) 0.010(4) 0.011(4) -0.001(2) -0.001(2) -0.004(2)
C14 0.012(4) 0.012(4) 0.013(5) -0.001(2) 0.000(2) -0.004(2)
N3 0.016(4) 0.016(4) 0.017(4) -0.0021(15) 0.0001(14) -0.0055(19)
C15 0.016(4) 0.016(4) 0.017(4) -0.0021(15) 0.0001(14) -0.0055(19)
N3A 0.017(4) 0.017(4) 0.017(5) -0.0014(15) 0.0003(14) -0.0055(19)
C16 0.017(4) 0.017(4) 0.017(5) -0.0014(15) 0.0003(14) -0.0055(19)
C17 0.018(5) 0.018(5) 0.018(5) -0.002(2) 0.000(2) -0.006(2)
N3B 0.017(5) 0.017(5) 0.017(5) -0.0025(15) 0.0005(14) -0.005(2)
C18 0.017(5) 0.017(5) 0.017(5) -0.0025(15) 0.0005(14) -0.005(2)
N3C 0.017(4) 0.017(4) 0.017(4) -0.0021(15) 0.0002(14) -0.0055(19)
C19 0.017(4) 0.017(4) 0.017(4) -0.0021(15) 0.0002(14) -0.0055(19)
W1 0.0125(4) 0.0055(4) 0.0175(4) 0.0006(3) -0.0044(3) -0.0009(3)
W2 0.0146(4) 0.0104(4) 0.0155(4) -0.0003(3) -0.0009(3) -0.0036(3)
W3 0.0164(4) 0.0085(4) 0.0176(5) -0.0015(3) -0.0042(3) -0.0034(3)
W4 0.0220(5) 0.0165(5) 0.0214(5) 0.0036(4) -0.0034(4) -0.0057(4)
W5 0.0166(4) 0.0132(4) 0.0187(5) -0.0004(3) -0.0057(4) -0.0043(4)
W6 0.0171(4) 0.0118(4) 0.0218(5) 0.0005(3) -0.0032(4) -0.0069(4)
W7 0.0166(4) 0.0102(4) 0.0157(5) 0.0023(3) -0.0034(3) -0.0028(3)
W8 0.0134(4) 0.0098(4) 0.0167(4) -0.0012(3) -0.0054(3) -0.0023(3)
W9 0.0161(4) 0.0111(4) 0.0226(5) -0.0005(3) -0.0034(4) -0.0059(4)
W10 0.0162(4) 0.0124(4) 0.0187(5) -0.0007(3) -0.0004(3) -0.0041(4)
W11 0.0198(5) 0.0113(4) 0.0192(5) -0.0015(3) -0.0041(4) -0.0043(4)
W12 0.0105(4) 0.0061(4) 0.0167(4) -0.0002(3) -0.0038(3) -0.0005(3)
O15 0.015(4) 0.014(3) 0.015(4) -0.003(2) 0.0001(19) -0.004(2)
O16 0.016(4) 0.013(4) 0.014(4) -0.002(3) -0.001(3) -0.003(3)
O17 0.012(4) 0.011(4) 0.012(4) -0.003(3) -0.001(3) -0.004(3)
O18 0.018(5) 0.017(4) 0.021(5) 0.001(3) 0.002(3) -0.007(3)
O19 0.014(4) 0.016(4) 0.017(5) -0.001(3) -0.001(3) -0.005(3)
O20 0.015(4) 0.013(4) 0.016(4) -0.005(3) 0.000(3) -0.004(3)
O21 0.016(4) 0.015(4) 0.019(5) 0.000(3) -0.003(3) -0.005(3)
O22 0.013(4) 0.011(4) 0.014(4) 0.000(3) -0.003(3) 0.000(3)
O23 0.017(4) 0.016(4) 0.020(5) -0.001(3) 0.000(3) -0.005(3)
O24 0.020(5) 0.016(4) 0.019(5) -0.001(3) 0.001(3) -0.007(3)
O25 0.018(4) 0.018(4) 0.014(5) 0.001(3) 0.000(3) -0.007(3)
O26 0.016(4) 0.016(4) 0.016(4) -0.003(2) 0.000(2) -0.006(2)
O27 0.014(3) 0.013(3) 0.014(4) -0.002(2) 0.0002(19) -0.006(2)
O28 0.013(3) 0.013(3) 0.012(3) -0.002(2) -0.0008(19) -0.004(2)
O29 0.011(3) 0.011(3) 0.010(3) -0.0005(19) -0.0001(19) -0.004(2)
O30 0.008(3) 0.009(3) 0.009(3) -0.0006(19) -0.0003(19) -0.003(2)
O31 0.012(3) 0.012(3) 0.013(3) -0.0005(19) 0.0007(19) -0.004(2)
O32 0.013(3) 0.012(3) 0.012(3) -0.0019(19) 0.0000(19) -0.004(2)
O33 0.009(3) 0.009(3) 0.009(3) -0.0008(19) 0.0012(19) -0.003(2)
O34 0.014(3) 0.013(3) 0.014(4) -0.002(2) -0.0002(19) -0.004(2)
O35 0.016(4) 0.016(4) 0.016(4) -0.001(2) 0.000(2) -0.005(2)
O36 0.013(3) 0.011(3) 0.012(3) -0.0018(19) 0.0000(19) -0.004(2)
O37 0.015(4) 0.016(4) 0.016(4) -0.002(2) 0.001(2) -0.006(2)
O38 0.009(3) 0.010(3) 0.010(3) -0.0026(19) -0.0012(19) -0.002(2)
O39 0.009(3) 0.009(3) 0.009(3) -0.0009(19) -0.0002(19) -0.003(2)
O40 0.010(3) 0.010(3) 0.011(3) -0.0008(19) -0.0003(19) -0.003(2)
O41 0.013(3) 0.013(3) 0.014(3) -0.001(2) 0.0014(19) -0.005(2)
O42 0.011(3) 0.009(3) 0.011(3) -0.0003(19) 0.0012(19) -0.002(2)
O43 0.015(4) 0.014(3) 0.015(4) -0.003(2) -0.0003(19) -0.004(2)
O44 0.014(3) 0.014(3) 0.014(4) -0.002(2) 0.0000(19) -0.004(2)
O45 0.011(3) 0.010(3) 0.010(3) -0.0013(19) -0.0017(19) -0.003(2)
O46 0.014(3) 0.014(3) 0.015(4) -0.003(2) -0.0008(19) -0.004(2)
O47 0.016(4) 0.015(4) 0.016(4) -0.002(2) 0.001(2) -0.005(2)
O48 0.008(3) 0.009(3) 0.008(3) -0.0015(19) -0.0008(19) -0.002(2)
O49 0.012(3) 0.013(3) 0.013(3) -0.002(2) -0.0011(19) -0.004(2)
O50 0.011(3) 0.012(3) 0.012(3) -0.0016(19) 0.0002(19) -0.004(2)
O51 0.006(3) 0.006(3) 0.006(3) -0.0012(11) -0.0002(10) -0.0016(13)
O52 0.004(3) 0.004(3) 0.004(3) -0.0008(11) -0.0004(10) -0.0015(13)
O53 0.007(3) 0.007(3) 0.007(3) -0.0018(19) -0.0005(19) -0.002(2)
O54 0.007(3) 0.006(3) 0.007(3) -0.0010(11) -0.0002(10) -0.0024(13)
O55 0.033(5) 0.033(5) 0.033(5) -0.007(4) -0.004(4) -0.009(4)
O56 0.047(6) 0.043(6) 0.043(6) -0.008(4) -0.003(4) -0.015(4)
O57 0.042(6) 0.041(6) 0.041(6) -0.002(4) 0.000(4) -0.017(4)

loop_
_atom_type_symbol
_atom_type_description
_atom_type_scat_dispersion_real
_atom_type_scat_dispersion_imag
_atom_type_scat_source
C C 0.0033 0.0016 'International Tables Vol C Tables 4.2.6.8 and 6.1.1.4'
H H 0.0000 0.0000 'International Tables Vol C Tables 4.2.6.8 and 6.1.1.4'
N N 0.0061 0.0033 'International Tables Vol C Tables 4.2.6.8 and 6.1.1.4'
O O 0.0106 0.0060 'International Tables Vol C Tables 4.2.6.8 and 6.1.1.4'
Si Si 0.0817 0.0704 'International Tables Vol C Tables 4.2.6.8 and 6.1.1.4'
Nd Nd -0.1943 3.0179 'International Tables Vol C Tables 4.2.6.8 and 6.1.1.4'
W W -0.8490 6.8722 'International Tables Vol C Tables 4.2.6.8 and 6.1.1.4'

loop_
_geom_angle_atom_site_label_1
_geom_angle_atom_site_label_2
_geom_angle_atom_site_label_3
_geom_angle
_geom_angle_site_symmetry_1
_geom_angle_site_symmetry_3
O9 Nd1 O7 71.0(5) . .
O9 Nd1 O5 142.3(5) . .
O7 Nd1 O5 133.5(5) . .
O9 Nd1 O15 69.8(5) . .
O7 Nd1 O15 140.4(5) . .
O5 Nd1 O15 79.0(5) . .
O9 Nd1 O6 122.9(5) . .
O7 Nd1 O6 65.4(5) . .
O5 Nd1 O6 68.1(5) . .
O15 Nd1 O6 135.9(5) . .
O9 Nd1 O4 73.4(5) . .
O7 Nd1 O4 93.5(5) . .
O5 Nd1 O4 76.5(5) . .
O15 Nd1 O4 70.0(5) . .
O6 Nd1 O4 74.3(6) . .
O9 Nd1 O1 121.1(5) . .
O7 Nd1 O1 139.0(5) . .
O5 Nd1 O1 63.4(5) . .
O15 Nd1 O1 69.9(5) . .
O6 Nd1 O1 116.1(5) . .
O4 Nd1 O1 127.3(5) . .
O9 Nd1 O26 122.9(5) . 1_465
O7 Nd1 O26 70.6(5) . 1_465
O5 Nd1 O26 94.5(5) . 1_465
O15 Nd1 O26 138.9(5) . 1_465
O6 Nd1 O26 74.1(5) . 1_465
O4 Nd1 O26 148.3(5) . 1_465
O1 Nd1 O26 70.9(5) . 1_465
O9 Nd1 O2 78.7(5) . .
O7 Nd1 O2 101.6(5) . .
O5 Nd1 O2 114.3(5) . .
O15 Nd1 O2 76.2(5) . .
O6 Nd1 O2 143.8(5) . .
O4 Nd1 O2 141.8(5) . .
O1 Nd1 O2 51.1(5) . .
O26 Nd1 O2 69.7(5) 1_465 .
O2 Nd2 O8 77.9(5) . .
O2 Nd2 O10 84.3(5) . .
O8 Nd2 O10 77.2(5) . .
O2 Nd2 O3 70.6(5) . .
O8 Nd2 O3 123.0(5) . .
O10 Nd2 O3 141.3(5) . .
O2 Nd2 O13 145.5(5) . .
O8 Nd2 O13 132.5(5) . .
O10 Nd2 O13 114.7(5) . .
O3 Nd2 O13 77.5(5) . .
O2 Nd2 O12 105.4(5) . .
O8 Nd2 O12 70.1(5) . .
O10 Nd2 O12 142.7(5) . .
O3 Nd2 O12 74.2(5) . .
O13 Nd2 O12 77.4(5) . .
O2 Nd2 O14 85.4(5) . .
O8 Nd2 O14 149.0(5) . .
O10 Nd2 O14 75.3(5) . .
O3 Nd2 O14 73.9(5) . .
O13 Nd2 O14 73.1(5) . .
O12 Nd2 O14 140.3(5) . .
O2 Nd2 O11 145.6(5) . .
O8 Nd2 O11 77.7(5) . .
O10 Nd2 O11 66.9(5) . .
O3 Nd2 O11 143.7(5) . .
O13 Nd2 O11 67.6(5) . .
O12 Nd2 O11 88.5(5) . .
O14 Nd2 O11 103.9(5) . .
C1 O1 Nd1 95.2(13) . .
C1 O2 Nd2 143.2(14) . .
C1 O2 Nd1 91.7(12) . .
Nd2 O2 Nd1 120.4(5) . .
C6 O3 Nd2 136.9(14) . .
Nd1 O4 H4A 114.6 . .
Nd1 O4 H4B 114.6 . .
H4A O4 H4B 110.7 . .
Nd1 O5 H5A 119.0 . .
Nd1 O5 H5B 118.9 . .
H5A O5 H5B 110.7 . .
Nd1 O6 H6A 118.0 . .
Nd1 O6 H6B 117.9 . .
H6A O6 H6B 110.7 . .
C7 O7 Nd1 118.4(13) . .
C7 O8 Nd2 168.8(14) . .
C13 O9 Nd1 147.8(14) . .
C13 O10 Nd2 134.2(13) . .
Nd2 O11 H11A 108.0 . .
Nd2 O11 H11B 108.0 . .
H11A O11 H11B 104.4 . .
Nd2 O12 H12A 119.1 . .
Nd2 O12 H12B 119.2 . .
H12A O12 H12B 110.7 . .
Nd2 O13 H13A 122.6 . .
Nd2 O13 H13B 122.6 . .
H13A O13 H13B 110.7 . .
C5 N1 C6 121(2) . .
C2 N1A C4 120(2) . .
C12 N2 C11 121(2) . .
O1 C1 O2 121(2) . .
O1 C1 C2 119.3(19) . .
O2 C1 C2 119.1(19) . .
C3 C2 C6 122.1(19) . .
N1A C2 C6 122.1(19) . .
C3 C2 C1 117.1(19) . .
N1A C2 C1 117.1(19) . .
C6 C2 C1 120.8(18) . .
C2 C3 C4 120(2) . .
C2 C3 H3 120.0 . .
C4 C3 H3 119.9 . .
C5 C3A C6 121(2) . .
C5 C3A H3A 119.5 . .
C6 C3A H3A 119.5 . .
C5 C4 N1A 118(2) . .
C5 C4 C3 118(2) . .
C5 C4 H4 121.4 . .
N1A C4 H4 120.8 . .
C3 C4 H4 120.8 . .
C4 C5 N1 123(2) . .
C4 C5 C3A 123(2) . .
C4 C5 H5 118.5 . .
N1 C5 H5 118.7 . .
C3A C5 H5 118.7 . .
O3 C6 C3A 115.1(19) . .
O3 C6 N1 115.1(19) . .
O3 C6 C2 128.8(19) . .
C3A C6 C2 116.1(19) . .
N1 C6 C2 116.1(19) . .
O7 C7 O8 123(2) . .
O7 C7 C8 119.9(19) . .
O8 C7 C8 116.6(19) . .
C12 C8 C9 119(2) . .
C12 C8 C7 118.1(19) . .
C9 C8 C7 122.9(19) . .
C8 C9 C10 118(2) . .
C8 C9 H9 121.1 . .
C10 C9 H9 121.1 . .
C11 C10 C9 120(2) . .
C11 C10 H10 119.8 . .
C9 C10 H10 119.8 . .
N2 C11 C10 120(2) . .
N2 C11 H11 119.9 . .
C10 C11 H11 119.9 . .
N2 C12 C8 121(2) . .
N2 C12 H12 119.5 . .
C8 C12 H12 119.5 . .
O10 C13 O9 127.8(19) . .
O10 C13 C14 117.3(18) . .
O9 C13 C14 114.9(18) . .
C15 C14 C19 116.3(19) . .
N3 C14 N3C 116.3(19) . .
C15 C14 C13 123.7(19) . .
N3 C14 C13 123.7(19) . .
C19 C14 C13 120.0(18) . .
N3C C14 C13 120.0(18) . .
N3A N3 C14 124(2) . .
C16 C15 C14 124(2) . .
C16 C15 H15 117.8 . .
C14 C15 H15 117.8 . .
N3 N3A C17 117(2) . .
C15 C16 C17 117(2) . .
C15 C16 H16 121.3 . .
C17 C16 H16 121.3 . .
N3B C17 N3A 117(2) . .
C18 C17 C16 117(2) . .
N3B C17 H17 121.3 . .
N3A C17 H17 121.3 . .
C17 N3B N3C 125(2) . .
C17 C18 C19 125(2) . .
C17 C18 H18 117.5 . .
C19 C18 H18 117.5 . .
N3B N3C C14 119(2) . .
C18 C19 C14 119(2) . .
C18 C19 H19 120.3 . .
C14 C19 H19 120.3 . .
O15 W1 O28 100.9(6) . .
O15 W1 O29 100.5(6) . .
O28 W1 O29 86.2(6) . .
O15 W1 O27 101.4(6) . .
O28 W1 O27 89.4(6) . .
O29 W1 O27 158.1(6) . .
O15 W1 O30 99.8(6) . .
O28 W1 O30 159.2(6) . .
O29 W1 O30 88.2(6) . .
O27 W1 O30 88.3(6) . .
O15 W1 O51 171.3(6) . .
O28 W1 O51 85.5(5) . .
O29 W1 O51 85.6(5) . .
O27 W1 O51 72.6(5) . .
O30 W1 O51 74.1(5) . .
O16 W2 O33 101.6(6) . .
O16 W2 O32 102.1(6) . .
O33 W2 O32 85.8(6) . .
O16 W2 O30 99.4(6) . .
O33 W2 O30 89.6(6) . .
O32 W2 O30 158.6(6) . .
O16 W2 O31 99.1(6) . .
O33 W2 O31 159.3(6) . .
O32 W2 O31 88.6(6) . .
O30 W2 O31 88.4(6) . .
O16 W2 O51 170.9(6) . .
O33 W2 O51 85.2(5) . .
O32 W2 O51 84.4(5) . .
O30 W2 O51 74.4(5) . .
O31 W2 O51 74.4(5) . .
O17 W3 O35 101.5(7) . .
O17 W3 O34 103.2(6) . .
O35 W3 O34 87.4(6) . .
O17 W3 O27 101.8(6) . .
O35 W3 O27 156.5(6) . .
O34 W3 O27 89.4(6) . .
O17 W3 O31 98.4(6) . .
O35 W3 O31 88.1(6) . .
O34 W3 O31 158.5(6) . .
O27 W3 O31 86.4(6) . .
O17 W3 O51 169.8(6) . .
O35 W3 O51 84.2(6) . .
O34 W3 O51 85.4(5) . .
O27 W3 O51 72.4(5) . .
O31 W3 O51 73.3(5) . .
O18 W4 O38 100.8(7) . .
O18 W4 O28 101.2(7) . .
O38 W4 O28 86.1(6) . .
O18 W4 O37 101.0(7) . .
O38 W4 O37 89.4(6) . .
O28 W4 O37 157.8(6) . .
O18 W4 O36 101.6(7) . .
O38 W4 O36 157.5(6) . .
O28 W4 O36 88.6(6) . .
O37 W4 O36 87.3(6) . .
O18 W4 O54 172.2(6) . .
O38 W4 O54 84.8(5) . .
O28 W4 O54 84.4(5) . .
O37 W4 O54 73.5(5) . .
O36 W4 O54 72.9(5) . .
O19 W5 O40 101.8(6) . .
O19 W5 O29 102.6(7) . .
O40 W5 O29 90.3(6) . .
O19 W5 O39 98.5(7) . .
O40 W5 O39 88.2(6) . .
O29 W5 O39 158.6(6) . .
O19 W5 O38 101.2(6) . .
O40 W5 O38 157.0(6) . .
O29 W5 O38 85.3(6) . .
O39 W5 O38 87.8(6) . .
O19 W5 O53 169.7(6) . .
O40 W5 O53 72.9(5) . .
O29 W5 O53 86.4(5) . .
O39 W5 O53 72.8(5) . .
O38 W5 O53 84.2(5) . .
O20 W6 O42 99.8(6) . .
O20 W6 O41 99.2(6) . .
O42 W6 O41 92.1(6) . .
O20 W6 O33 101.1(6) . .
O42 W6 O33 86.3(6) . .
O41 W6 O33 159.6(6) . .
O20 W6 O40 101.3(6) . .
O42 W6 O40 158.8(6) . .
O41 W6 O40 86.6(6) . .
O33 W6 O40 87.6(6) . .
O20 W6 O53 171.6(6) . .
O42 W6 O53 85.8(5) . .
O41 W6 O53 74.1(5) . .
O33 W6 O53 85.5(5) . .
O40 W6 O53 73.5(5) . .
O21 W7 O44 101.7(7) . .
O21 W7 O43 101.9(7) . .
O44 W7 O43 89.3(6) . .
O21 W7 O32 101.3(7) . .
O44 W7 O32 88.4(6) . .
O43 W7 O32 156.7(6) . .
O21 W7 O42 102.1(6) . .
O44 W7 O42 156.0(6) . .
O43 W7 O42 88.3(6) . .
O32 W7 O42 84.5(6) . .
O21 W7 O52 173.1(6) . .
O44 W7 O52 73.1(5) . .
O43 W7 O52 73.8(5) . .
O32 W7 O52 83.3(5) . .
O42 W7 O52 83.3(5) . .
O22 W8 O46 102.2(7) . .
O22 W8 O35 102.6(7) . .
O46 W8 O35 87.0(6) . .
O22 W8 O45 99.2(6) . .
O46 W8 O45 91.1(6) . .
O35 W8 O45 158.0(6) . .
O22 W8 O44 99.1(6) . .
O46 W8 O44 158.7(6) . .
O35 W8 O44 86.6(6) . .
O45 W8 O44 87.3(6) . .
O22 W8 O52 169.5(6) . .
O46 W8 O52 86.2(5) . .
O35 W8 O52 84.0(5) . .
O45 W8 O52 74.0(5) . .
O44 W8 O52 72.9(5) . .
O23 W9 O36 101.4(7) . .
O23 W9 O47 101.0(7) . .
O36 W9 O47 90.4(6) . .
O23 W9 O34 101.3(7) . .
O36 W9 O34 89.4(6) . .
O47 W9 O34 157.3(6) . .
O23 W9 O46 100.5(7) . .
O36 W9 O46 158.0(6) . .
O47 W9 O46 88.0(6) . .
O34 W9 O46 83.8(6) . .
O23 W9 O54 172.9(6) . .
O36 W9 O54 73.9(5) . .
O47 W9 O54 74.0(5) . .
O34 W9 O54 84.2(5) . .
O46 W9 O54 84.6(5) . .
O24 W10 O37 101.5(7) . .
O24 W10 O48 100.7(6) . .
O37 W10 O48 90.5(6) . .
O24 W10 O47 101.1(7) . .
O37 W10 O47 90.0(6) . .
O48 W10 O47 157.7(6) . .
O24 W10 O49 100.6(7) . .
O37 W10 O49 157.8(6) . .
O48 W10 O49 83.7(6) . .
O47 W10 O49 87.6(6) . .
O24 W10 O54 173.3(6) . .
O37 W10 O54 74.2(5) . .
O48 W10 O54 84.7(5) . .
O47 W10 O54 74.0(5) . .
O49 W10 O54 83.9(5) . .
O25 W11 O48 101.9(6) . .
O25 W11 O50 103.9(7) . .
O48 W11 O50 87.1(6) . .
O25 W11 O39 99.1(7) . .
O48 W11 O39 89.6(6) . .
O50 W11 O39 156.9(6) . .
O25 W11 O41 101.1(6) . .
O48 W11 O41 157.0(6) . .
O50 W11 O41 87.4(6) . .
O39 W11 O41 86.7(6) . .
O25 W11 O53 170.2(6) . .
O48 W11 O53 84.4(5) . .
O50 W11 O53 83.6(5) . .
O39 W11 O53 73.3(5) . .
O41 W11 O53 72.7(5) . .
O26 W12 O49 100.5(7) . .
O26 W12 O50 100.8(7) . .
O49 W12 O50 87.9(6) . .
O26 W12 O43 100.5(7) . .
O49 W12 O43 158.9(6) . .
O50 W12 O43 89.0(6) . .
O26 W12 O45 99.9(6) . .
O49 W12 O45 89.1(6) . .
O50 W12 O45 159.3(6) . .
O43 W12 O45 86.4(6) . .
O26 W12 O52 171.6(6) . .
O49 W12 O52 85.1(5) . .
O50 W12 O52 85.5(5) . .
O43 W12 O52 73.9(5) . .
O45 W12 O52 73.8(5) . .
O54 Si1 O53 109.6(7) . .
O54 Si1 O51 109.3(7) . .
O53 Si1 O51 109.9(7) . .
O54 Si1 O52 109.8(7) . .
O53 Si1 O52 109.4(7) . .
O51 Si1 O52 108.8(7) . .
W1 O15 Nd1 155.8(8) . .
W12 O26 Nd1 155.1(8) . 1_645
W3 O27 W1 123.4(8) . .
W1 O28 W4 151.4(8) . .
W1 O29 W5 150.5(8) . .
W1 O29 H29 104.0 . .
W5 O29 H29 103.3 . .
W1 O30 W2 119.9(7) . .
W2 O31 W3 119.9(7) . .
W7 O32 W2 152.1(8) . .
W6 O33 W2 150.4(8) . .
W3 O34 W9 152.5(8) . .
W3 O35 W8 149.4(9) . .
W9 O36 W4 122.1(7) . .
W9 O36 H36 115.6 . .
W4 O36 H36 110.4 . .
W10 O37 W4 121.8(8) . .
W4 O38 W5 151.2(8) . .
W11 O39 W5 122.0(7) . .
W5 O40 W6 122.1(7) . .
W6 O41 W11 121.4(7) . .
W6 O42 W7 153.1(8) . .
W7 O43 W12 120.8(7) . .
W7 O44 W8 122.2(8) . .
W8 O45 W12 119.6(7) . .
W8 O46 W9 151.8(8) . .
W9 O47 W10 121.3(8) . .
W11 O48 W10 153.5(8) . .
W12 O49 W10 151.2(8) . .
W11 O50 W12 149.3(8) . .
Si1 O51 W2 124.6(7) . .
Si1 O51 W1 123.8(7) . .
W2 O51 W1 91.6(5) . .
Si1 O51 W3 123.3(7) . .
W2 O51 W3 92.4(5) . .
W1 O51 W3 91.6(4) . .
Si1 O52 W12 122.8(7) . .
Si1 O52 W8 124.1(7) . .
W12 O52 W8 92.5(4) . .
Si1 O52 W7 124.8(7) . .
W12 O52 W7 91.5(4) . .
W8 O52 W7 91.7(4) . .
Si1 O53 W6 123.5(7) . .
Si1 O53 W11 124.8(7) . .
W6 O53 W11 91.8(4) . .
Si1 O53 W5 123.9(7) . .
W6 O53 W5 91.5(4) . .
W11 O53 W5 91.8(5) . .
Si1 O54 W10 124.4(7) . .
Si1 O54 W4 124.5(7) . .
W10 O54 W4 90.5(5) . .
Si1 O54 W9 125.5(7) . .
W10 O54 W9 90.5(4) . .
W4 O54 W9 91.0(4) . .
H55A O55 H55B 104.5 . .
H56A O56 H56B 110.7 . .
H57A O57 H57B 110.7 . .

loop_
_geom_bond_atom_site_label_1
_geom_bond_atom_site_label_2
_geom_bond_distance
_geom_bond_site_symmetry_2
Nd1 O9 2.401(15) .
Nd1 O7 2.467(15) .
Nd1 O5 2.470(17) .
Nd1 O15 2.475(14) .
Nd1 O6 2.486(17) .
Nd1 O4 2.515(17) .
Nd1 O1 2.540(15) .
Nd1 O26 2.543(15) 1_465
Nd1 O2 2.575(14) .
Nd2 O2 2.375(14) .
Nd2 O8 2.379(14) .
Nd2 O10 2.400(14) .
Nd2 O3 2.401(14) .
Nd2 O13 2.424(16) .
Nd2 O12 2.471(15) .
Nd2 O14 2.497(16) .
Nd2 O11 2.599(15) .
O1 C1 1.23(3) .
O2 C1 1.30(3) .
O3 C6 1.26(3) .
O4 H4A 0.8401 .
O4 H4B 0.8400 .
O5 H5A 0.8400 .
O5 H5B 0.8400 .
O6 H6A 0.8404 .
O6 H6B 0.8403 .
O7 C7 1.22(3) .
O8 C7 1.30(2) .
O9 C13 1.26(2) .
O10 C13 1.23(2) .
O11 H11A 0.8400 .
O11 H11B 0.8414 .
O12 H12A 0.8400 .
O12 H12B 0.8401 .
O13 H13A 0.8400 .
O13 H13B 0.8400 .
N1 C5 1.39(3) .
N1 C6 1.40(3) .
N1A C2 1.35(3) .
N1A C4 1.45(3) .
N2 C12 1.33(3) .
N2 C11 1.34(3) .
C1 C2 1.51(3) .
C2 C3 1.35(3) .
C2 C6 1.44(3) .
C3 C4 1.45(3) .
C3 H3 0.9369 .
C3A C5 1.39(3) .
C3A C6 1.40(3) .
C3A H3A 0.9500 .
C4 C5 1.35(3) .
C4 H4 0.9500 .
C5 H5 0.9501 .
C7 C8 1.52(3) .
C8 C12 1.37(3) .
C8 C9 1.40(3) .
C9 C10 1.40(3) .
C9 H9 0.9500 .
C10 C11 1.36(3) .
C10 H10 0.9500 .
C11 H11 0.9500 .
C12 H12 0.9500 .
C13 C14 1.51(3) .
C14 C15 1.40(3) .
C14 N3 1.40(3) .
C14 C19 1.41(3) .
C14 N3C 1.41(3) .
N3 N3A 1.33(3) .
C15 C16 1.33(3) .
C15 H15 0.9500 .
N3A C17 1.47(3) .
C16 C17 1.47(3) .
C16 H16 0.9500 .
C17 C18 1.32(3) .
C17 N3B 1.32(3) .
C17 H17 0.9500 .
N3B N3C 1.35(3) .
C18 C19 1.35(3) .
C18 H18 0.9500 .
C19 H19 0.9500 .
W1 O15 1.732(15) .
W1 O28 1.886(14) .
W1 O29 1.901(14) .
W1 O27 1.911(14) .
W1 O30 1.920(13) .
W1 O51 2.336(13) .
W2 O16 1.723(14) .
W2 O33 1.903(14) .
W2 O32 1.920(14) .
W2 O30 1.933(13) .
W2 O31 1.938(14) .
W2 O51 2.314(13) .
W3 O17 1.707(14) .
W3 O35 1.886(15) .
W3 O34 1.887(14) .
W3 O27 1.904(15) .
W3 O31 1.953(14) .
W3 O51 2.351(13) .
W4 O18 1.701(15) .
W4 O38 1.885(13) .
W4 O28 1.901(14) .
W4 O37 1.919(15) .
W4 O36 1.942(14) .
W4 O54 2.344(13) .
W5 O19 1.709(15) .
W5 O40 1.905(13) .
W5 O29 1.909(14) .
W5 O39 1.924(14) .
W5 O38 1.932(13) .
W5 O53 2.343(13) .
W6 O20 1.694(14) .
W6 O42 1.870(14) .
W6 O41 1.881(14) .
W6 O33 1.897(14) .
W6 O40 1.909(14) .
W6 O53 2.319(12) .
W7 O21 1.693(15) .
W7 O44 1.892(14) .
W7 O43 1.905(15) .
W7 O32 1.911(14) .
W7 O42 1.918(14) .
W7 O52 2.354(12) .
W8 O22 1.714(14) .
W8 O46 1.856(14) .
W8 O35 1.924(15) .
W8 O45 1.935(14) .
W8 O44 1.944(14) .
W8 O52 2.326(12) .
W9 O23 1.704(15) .
W9 O36 1.880(14) .
W9 O47 1.905(15) .
W9 O34 1.911(14) .
W9 O46 1.961(15) .
W9 O54 2.346(13) .
W10 O24 1.688(15) .
W10 O37 1.886(15) .
W10 O48 1.901(13) .
W10 O47 1.912(15) .
W10 O49 1.966(14) .
W10 O54 2.339(13) .
W11 O25 1.697(16) .
W11 O48 1.879(13) .
W11 O50 1.887(14) .
W11 O39 1.914(13) .
W11 O41 1.947(14) .
W11 O53 2.331(13) .
W12 O26 1.705(15) .
W12 O49 1.858(14) .
W12 O50 1.898(14) .
W12 O43 1.947(14) .
W12 O45 1.951(14) .
W12 O52 2.323(13) .
Si1 O54 1.613(13) .
Si1 O53 1.623(14) .
Si1 O51 1.634(14) .
Si1 O52 1.644(13) .
O26 Nd1 2.543(15) 1_645
O29 H29 0.8600 .
O36 H36 0.8404 .
O55 H55A 0.8404 .
O55 H55B 0.8405 .
O56 H56A 0.8408 .
O56 H56B 0.8404 .
O57 H57A 0.8403 .
O57 H57B 0.8403 .

loop_
_geom_hbond_atom_site_label_D
_geom_hbond_atom_site_label_H
_geom_hbond_atom_site_label_A
_geom_hbond_distance_DH
_geom_hbond_distance_HA
_geom_hbond_distance_DA
_geom_hbond_angle_DHA
_geom_hbond_site_symmetry_A
O4 H4A O57 0.84 2.09 2.69(3) 128 .
O4 H4B O19 0.84 2.38 3.07(2) 140 2_656
O4 H4B O39 0.84 2.43 3.18(2) 149 2_656
O5 H5A O56 0.84 1.99 2.76(3) 152 .
O5 H5B O39 0.84 1.89 2.69(2) 159 2_656
O6 H6A O24 0.84 2.29 2.93(2) 133 1_465
O6 H6A O49 0.84 2.41 3.16(2) 149 1_465
O6 H6B O25 0.84 2.03 2.79(2) 151 2_656
O11 H11A O20 0.84 2.01 2.84(2) 167 1_565
O11 H11B O55 0.84 1.86 2.68(2) 163 .
O12 H12A O21 0.84 2.01 2.85(2) 174 2_657
O12 H12B O45 0.84 2.01 2.85(2) 172 1_465
O13 H13A O11 0.84 2.02 2.71(2) 138 2_667
O13 H13B O16 0.84 2.07 2.78(2) 143 2_657
O29 H29 O56 0.86 2.14 2.98(2) 164 .
O36 H36 O24 0.84 2.49 3.18(2) 141 2_756
O55 H55A O17 0.84 2.10 2.91(2) 161 .
O55 H55B O22 0.84 2.15 2.98(2) 171 2_757
O56 H56A N2 0.84 1.89 2.69(3) 159 1_545
O56 H56B O38 0.84 1.99 2.81(3) 163 2_656
O57 H57A O41 0.84 2.22 2.99(2) 152 2_656
O57 H57B O7 0.84 2.60 3.31(2) 142 2_666
O57 H57B O9 0.84 2.60 3.36(2) 151 2_666
